data_4318821
loop_
_publ_author_name
'Guo Dong'
'Pang Ke-liang'
'Duan Chun-ying'
'He Cheng'
'Meng Qing-jin'

_publ_contact_author_address
;
Coordination Chemistry Institute
The State Key Laboratory of Coordinaiton Chemistry
Nanjing University , Nanjing 210093
P. R. China
;
_publ_contact_author_email duancy@nju.edu.cn
_publ_contact_author_fax '00 86 25 331 4502'
_publ_contact_author_name 'Dr. Duan Chun-ying'
_publ_contact_author_phone '00 86 25 359 7006'
_publ_section_title
;
 Design and Crystal Structures of Triple Helicates with Crystallographic
 Idealized D3 Symmetry: The Role of Side Chain Effect on Crystal Packing
;
_journal_name_full 'Inorganic Chemistry'
_journal_page_first 5978
_journal_page_last 5985
_journal_paper_doi 10.1021/ic0203623
_journal_volume 41
_journal_year 2002
_chemical_formula_sum 'C81 H72 B4 F16 Mn2 N12'
_chemical_formula_weight 1670.63
_chemical_name_systematic
;
  ?
;
_space_group_IT_number 165
_symmetry_cell_setting trigonal
_symmetry_space_group_name_Hall '-P 3 2"c'
_symmetry_space_group_name_H-M 'P -3 c 1'
_atom_sites_solution_hydrogens geom
_atom_sites_solution_primary direct
_atom_sites_solution_secondary difmap
_audit_creation_method SHELXL-97
_cell_angle_alpha 90.00
_cell_angle_beta 90.00
_cell_angle_gamma 120.00
_cell_formula_units_Z 2
_cell_length_a 10.6848(15)
_cell_length_b 10.6848(15)
_cell_length_c 41.052(8)
_cell_measurement_temperature 293(2)
_cell_volume 4058.8(11)
_computing_cell_refinement 'Bruker SMART'
_computing_data_collection 'Bruker SMART'
_computing_data_reduction 'Bruker SAINT'
_computing_molecular_graphics 'Bruker SHELXTL'
_computing_publication_material 'Bruker SHELXTL'
_computing_structure_refinement 'Bruker SHELXTL'
_computing_structure_solution 'Bruker SHELXTL'
_diffrn_ambient_temperature 293(2)
_diffrn_measured_fraction_theta_full 0.999
_diffrn_measured_fraction_theta_max 0.999
_diffrn_measurement_device_type 'CCD area detector'
_diffrn_measurement_method 'phi and omega scans'
_diffrn_radiation_monochromator graphite
_diffrn_radiation_source 'fine-focus sealed tube'
_diffrn_radiation_type MoK\a
_diffrn_radiation_wavelength 0.71073
_diffrn_reflns_av_R_equivalents 0.0614
_diffrn_reflns_av_sigmaI/netI 0.0340
_diffrn_reflns_limit_h_max 9
_diffrn_reflns_limit_h_min -12
_diffrn_reflns_limit_k_max 12
_diffrn_reflns_limit_k_min -12
_diffrn_reflns_limit_l_max 48
_diffrn_reflns_limit_l_min -43
_diffrn_reflns_number 19022
_diffrn_reflns_theta_full 25.00
_diffrn_reflns_theta_max 25.00
_diffrn_reflns_theta_min 2.20
_exptl_absorpt_coefficient_mu 0.399
_exptl_absorpt_correction_type none
_exptl_crystal_colour pale-yellow
_exptl_crystal_density_diffrn 1.367
_exptl_crystal_density_method 'not measured'
_exptl_crystal_description orange
_exptl_crystal_F_000 1712
_exptl_crystal_size_max 0.30
_exptl_crystal_size_mid 0.30
_exptl_crystal_size_min 0.15
_refine_diff_density_max 0.400
_refine_diff_density_min -0.607
_refine_diff_density_rms 0.056
_refine_ls_extinction_method none
_refine_ls_goodness_of_fit_ref 1.078
_refine_ls_hydrogen_treatment mixed
_refine_ls_matrix_type full
_refine_ls_number_parameters 199
_refine_ls_number_reflns 2401
_refine_ls_number_restraints 118
_refine_ls_restrained_S_all 1.226
_refine_ls_R_factor_all 0.0906
_refine_ls_R_factor_gt 0.0672
_refine_ls_shift/su_max 0.000
_refine_ls_shift/su_mean 0.000
_refine_ls_structure_factor_coef Fsqd
_refine_ls_weighting_details 'calc w=1/[\s^2^(Fo^2^)+(0.1150P)^2^+1.9319P] where P=(Fo^2^+2Fc^2^)/3'
_refine_ls_weighting_scheme calc
_refine_ls_wR_factor_gt 0.1983
_refine_ls_wR_factor_ref 0.2100
_reflns_number_gt 1637
_reflns_number_total 2401
_reflns_threshold_expression >2sigma(I)
_cod_data_source_file ic0203623_03.cif
_cod_data_source_block complex_3
_cod_depositor_comments
;
The following automatic conversions were performed:

'_symmetry_cell_setting' value 'Trigonal' changed to 'trigonal'
according to the built-in table from CIF Core dictionary named
'cif_core.dic' version 2.4.1 from 2010-06-29.

Automatic conversion script
Id: cif_fix_values 1646 2011-03-28 12:23:43Z adriana 
;
_cod_database_code 4318821

loop_
_symmetry_equiv_pos_as_xyz
'x, y, z'
'-y, x-y, z'
'-x+y, -x, z'
'y, x, -z+1/2'
'x-y, -y, -z+1/2'
'-x, -x+y, -z+1/2'
'-x, -y, -z'
'y, -x+y, -z'
'x-y, x, -z'
'-y, -x, z-1/2'
'-x+y, y, z-1/2'
'x, x-y, z-1/2'

loop_
_atom_site_label
_atom_site_type_symbol
_atom_site_fract_x
_atom_site_fract_y
_atom_site_fract_z
_atom_site_U_iso_or_equiv
_atom_site_adp_type
_atom_site_occupancy
_atom_site_symmetry_multiplicity
_atom_site_calc_flag
_atom_site_refinement_flags
_atom_site_disorder_assembly
_atom_site_disorder_group
Mn1 Mn 1.0000 1.0000 0.11010(3) 0.0576(4) Uani 1 3 d S . .
N1 N 1.2015(4) 1.0900(4) 0.07899(8) 0.0638(10) Uani 1 1 d . . .
N2 N 1.1475(4) 0.9371(4) 0.13344(8) 0.0584(9) Uani 1 1 d . . .
C1 C 1.2291(6) 1.1703(6) 0.05195(12) 0.0826(15) Uani 1 1 d . . .
H1A H 1.1684 1.2064 0.0468 0.099 Uiso 1 1 calc R . .
C2 C 1.3429(6) 1.2014(6) 0.03160(13) 0.0862(16) Uani 1 1 d . . .
H2A H 1.3604 1.2596 0.0134 0.103 Uiso 1 1 calc R . .
C3 C 1.4297(6) 1.1456(7) 0.03859(13) 0.0942(18) Uani 1 1 d . . .
H3A H 1.5046 1.1610 0.0246 0.113 Uiso 1 1 calc R . .
C4 C 1.4052(6) 1.0653(7) 0.06685(13) 0.0835(15) Uani 1 1 d . . .
H4A H 1.4653 1.0290 0.0725 0.100 Uiso 1 1 calc R . .
C5 C 1.2901(5) 1.0405(5) 0.08626(11) 0.0602(11) Uani 1 1 d . . .
C6 C 1.2580(5) 0.9554(5) 0.11741(11) 0.0603(11) Uani 1 1 d . . .
C7 C 1.3575(6) 0.9021(7) 0.12714(14) 0.0876(16) Uani 1 1 d . . .
H7A H 1.3267 0.8525 0.1476 0.131 Uiso 1 1 calc R . .
H7B H 1.4539 0.9826 0.1292 0.131 Uiso 1 1 calc R . .
H7C H 1.3559 0.8370 0.1108 0.131 Uiso 1 1 calc R . .
C8 C 1.1107(6) 0.8558(5) 0.16323(10) 0.0651(12) Uani 1 1 d . . .
C9 C 1.1754(9) 0.9180(7) 0.19199(13) 0.121(3) Uani 1 1 d . . .
H9A H 1.2456 1.0153 0.1928 0.145 Uiso 1 1 calc R . .
C10 C 1.1355(12) 0.8348(8) 0.22016(14) 0.146(4) Uani 1 1 d . . .
H10A H 1.1787 0.8778 0.2398 0.175 Uiso 1 1 calc R . .
C11 C 1.0330(9) 0.6896(6) 0.21958(13) 0.103(2) Uani 1 1 d . . .
C12 C 0.9701(7) 0.6330(6) 0.19104(13) 0.0813(15) Uani 1 1 d . . .
H12A H 0.9007 0.5355 0.1901 0.098 Uiso 1 1 calc R . .
C13 C 1.0042(6) 0.7139(5) 0.16292(11) 0.0686(13) Uani 1 1 d . . .
H13A H 0.9548 0.6719 0.1437 0.082 Uiso 1 1 calc R . .
C14 C 1.0000 0.5982(8) 0.2500 0.150(6) Uani 1 2 d S . .
H14A H 1.0812 0.5856 0.2545 0.180 Uiso 1 1 d R . .
B1 B 0.6667 0.3333 0.1286(3) 0.129(5) Uani 1 3 d SDU . .
F1 F 0.7788(7) 0.4555(6) 0.11530(18) 0.0948(19) Uani 0.50 1 d PDU A 1
F2 F 0.6667 0.3333 0.1608(3) 0.155(6) Uani 0.50 3 d SPDU A 1
F1' F 0.6966(15) 0.4550(11) 0.1435(3) 0.219(6) Uani 0.50 1 d PDU A 2
F2' F 0.6667 0.3333 0.0968(4) 0.293(12) Uani 0.50 3 d SPDU A 2
B2 B 0.3333 0.6667 0.04465(19) 0.128(5) Uani 1 3 d SDU . .
F3' F 0.4384(19) 0.7790(17) 0.0309(3) 0.314(10) Uani 0.50 1 d PDU B 1
F4' F 0.3333 0.6667 0.0761(2) 0.192(8) Uani 0.50 3 d SPDU B 1
F3 F 0.4591(9) 0.7665(9) 0.0584(2) 0.131(3) Uani 0.50 1 d PDU B 2
F4 F 0.3333 0.6667 0.0129(2) 0.181(8) Uani 0.50 3 d SPDU B 2

loop_
_atom_site_aniso_label
_atom_site_aniso_U_11
_atom_site_aniso_U_22
_atom_site_aniso_U_33
_atom_site_aniso_U_23
_atom_site_aniso_U_13
_atom_site_aniso_U_12
Mn1 0.0604(5) 0.0604(5) 0.0519(7) 0.000 0.000 0.0302(3)
N1 0.065(2) 0.068(2) 0.058(2) 0.0095(18) 0.0040(17) 0.033(2)
N2 0.067(2) 0.054(2) 0.0517(19) 0.0023(15) -0.0016(17) 0.0289(18)
C1 0.078(3) 0.095(4) 0.072(3) 0.025(3) 0.013(3) 0.042(3)
C2 0.082(4) 0.097(4) 0.071(3) 0.022(3) 0.014(3) 0.038(3)
C3 0.081(4) 0.112(5) 0.079(4) 0.014(3) 0.026(3) 0.041(4)
C4 0.074(3) 0.106(4) 0.077(3) 0.000(3) 0.006(3) 0.050(3)
C5 0.052(2) 0.057(3) 0.063(3) -0.002(2) 0.001(2) 0.022(2)
C6 0.065(3) 0.061(3) 0.057(2) -0.005(2) -0.008(2) 0.033(2)
C7 0.089(4) 0.102(4) 0.091(4) 0.009(3) -0.003(3) 0.062(3)
C8 0.090(3) 0.063(3) 0.053(2) -0.001(2) 0.002(2) 0.046(3)
C9 0.212(8) 0.069(3) 0.065(3) -0.003(3) -0.028(4) 0.057(4)
C10 0.295(12) 0.095(5) 0.052(3) -0.008(3) -0.021(5) 0.101(6)
C11 0.206(7) 0.080(4) 0.062(3) 0.013(3) 0.034(4) 0.101(5)
C12 0.112(4) 0.066(3) 0.079(3) 0.013(3) 0.025(3) 0.054(3)
C13 0.083(3) 0.068(3) 0.061(3) 0.003(2) 0.004(2) 0.042(3)
C14 0.330(18) 0.126(5) 0.062(5) 0.033(4) 0.065(7) 0.165(9)
B1 0.124(7) 0.124(7) 0.140(13) 0.000 0.000 0.062(4)
F1 0.074(4) 0.068(4) 0.135(5) -0.006(4) -0.021(4) 0.030(3)
F2 0.139(8) 0.139(8) 0.187(16) 0.000 0.000 0.070(4)
F1' 0.165(10) 0.131(8) 0.345(15) -0.034(11) -0.084(11) 0.060(8)
F2' 0.283(16) 0.283(16) 0.31(3) 0.000 0.000 0.141(8)
B2 0.171(9) 0.171(9) 0.041(5) 0.000 0.000 0.086(4)
F3' 0.286(16) 0.275(16) 0.167(10) 0.019(11) 0.134(11) -0.021(12)
F4' 0.243(13) 0.243(13) 0.090(11) 0.000 0.000 0.121(7)
F3 0.145(7) 0.123(6) 0.135(7) -0.040(6) -0.051(6) 0.076(6)
F4 0.236(13) 0.236(13) 0.072(9) 0.000 0.000 0.118(6)

loop_
_atom_type_symbol
_atom_type_description
_atom_type_scat_dispersion_real
_atom_type_scat_dispersion_imag
_atom_type_scat_source
C C 0.0033 0.0016 'International Tables Vol C Tables 4.2.6.8 and 6.1.1.4'
H H 0.0000 0.0000 'International Tables Vol C Tables 4.2.6.8 and 6.1.1.4'
B B 0.0013 0.0007 'International Tables Vol C Tables 4.2.6.8 and 6.1.1.4'
N N 0.0061 0.0033 'International Tables Vol C Tables 4.2.6.8 and 6.1.1.4'
F F 0.0171 0.0103 'International Tables Vol C Tables 4.2.6.8 and 6.1.1.4'
Mn Mn 0.3368 0.7283 'International Tables Vol C Tables 4.2.6.8 and 6.1.1.4'

loop_
_geom_angle_atom_site_label_1
_geom_angle_atom_site_label_2
_geom_angle_atom_site_label_3
_geom_angle
_geom_angle_site_symmetry_1
_geom_angle_site_symmetry_3
_geom_angle_publ_flag
N2 Mn1 N2 102.69(11) . 2_765 ?
N2 Mn1 N2 102.69(11) . 3_675 ?
N2 Mn1 N2 102.69(11) 2_765 3_675 ?
N2 Mn1 N1 94.10(14) . 3_675 ?
N2 Mn1 N1 163.21(14) 2_765 3_675 ?
N2 Mn1 N1 72.73(13) 3_675 3_675 ?
N2 Mn1 N1 163.21(14) . 2_765 ?
N2 Mn1 N1 72.73(13) 2_765 2_765 ?
N2 Mn1 N1 94.10(14) 3_675 2_765 ?
N1 Mn1 N1 91.28(13) 3_675 2_765 ?
N2 Mn1 N1 72.73(13) . . ?
N2 Mn1 N1 94.10(14) 2_765 . ?
N2 Mn1 N1 163.21(14) 3_675 . ?
N1 Mn1 N1 91.28(13) 3_675 . ?
N1 Mn1 N1 91.28(13) 2_765 . ?
C5 N1 C1 117.9(4) . . ?
C5 N1 Mn1 114.8(3) . . ?
C1 N1 Mn1 126.6(3) . . ?
C6 N2 C8 118.9(4) . . ?
C6 N2 Mn1 118.2(3) . . ?
C8 N2 Mn1 122.0(3) . . ?
N1 C1 C2 122.9(5) . . ?
C3 C2 C1 118.8(5) . . ?
C2 C3 C4 119.2(5) . . ?
C5 C4 C3 118.5(5) . . ?
N1 C5 C4 122.7(4) . . ?
N1 C5 C6 116.0(4) . . ?
C4 C5 C6 121.3(4) . . ?
N2 C6 C7 125.8(4) . . ?
N2 C6 C5 116.3(4) . . ?
C7 C6 C5 117.9(4) . . ?
C9 C8 C13 119.1(5) . . ?
C9 C8 N2 121.6(5) . . ?
C13 C8 N2 119.2(4) . . ?
C8 C9 C10 119.4(6) . . ?
C11 C10 C9 121.5(6) . . ?
C12 C11 C10 117.4(5) . . ?
C12 C11 C14 122.0(6) . . ?
C10 C11 C14 120.5(6) . . ?
C11 C12 C13 122.4(6) . . ?
C8 C13 C12 120.0(5) . . ?
C11 C14 C11 116.2(6) . 6_765 ?
F2' B1 F2 180.000(1) . . ?
F2' B1 F1' 117.6(7) . 3_665 ?
F2 B1 F1' 62.4(7) . 3_665 ?
F2' B1 F1' 117.6(7) . 2_655 ?
F2 B1 F1' 62.4(7) . 2_655 ?
F1' B1 F1' 100.3(9) 3_665 2_655 ?
F2' B1 F1' 117.6(7) . . ?
F2 B1 F1' 62.4(7) . . ?
F1' B1 F1' 100.3(9) 3_665 . ?
F1' B1 F1' 100.3(9) 2_655 . ?
F2' B1 F1 66.5(5) . 3_665 ?
F2 B1 F1 113.5(5) . 3_665 ?
F1' B1 F1 65.2(7) 3_665 3_665 ?
F1' B1 F1 90.8(6) 2_655 3_665 ?
F1' B1 F1 163.4(6) . 3_665 ?
F2' B1 F1 66.5(5) . . ?
F2 B1 F1 113.5(5) . . ?
F1' B1 F1 90.8(6) 3_665 . ?
F1' B1 F1 163.4(6) 2_655 . ?
F1' B1 F1 65.2(7) . . ?
F1 B1 F1 105.2(6) 3_665 . ?
F2' B1 F1 66.5(5) . 2_655 ?
F2 B1 F1 113.5(5) . 2_655 ?
F1' B1 F1 163.4(6) 3_665 2_655 ?
F1' B1 F1 65.2(7) 2_655 2_655 ?
F1' B1 F1 90.8(6) . 2_655 ?
F1 B1 F1 105.2(6) 3_665 2_655 ?
F1 B1 F1 105.2(6) . 2_655 ?
F4' B2 F3' 115.8(7) . 2_665 ?
F4' B2 F3' 115.8(7) . . ?
F3' B2 F3' 102.4(8) 2_665 . ?
F4' B2 F3' 115.8(7) . 3_565 ?
F3' B2 F3' 102.4(8) 2_665 3_565 ?
F3' B2 F3' 102.4(8) . 3_565 ?
F4' B2 F4 180.000(1) . . ?
F3' B2 F4 64.2(7) 2_665 . ?
F3' B2 F4 64.2(7) . . ?
F3' B2 F4 64.2(7) 3_565 . ?
F4' B2 F3 65.4(5) . 2_665 ?
F3' B2 F3 52.4(8) 2_665 2_665 ?
F3' B2 F3 113.5(13) . 2_665 ?
F3' B2 F3 139.1(14) 3_565 2_665 ?
F4 B2 F3 114.6(5) . 2_665 ?
F4' B2 F3 65.4(5) . . ?
F3' B2 F3 139.1(13) 2_665 . ?
F3' B2 F3 52.4(8) . . ?
F3' B2 F3 113.5(13) 3_565 . ?
F4 B2 F3 114.6(5) . . ?
F3 B2 F3 103.9(6) 2_665 . ?
F4' B2 F3 65.4(5) . 3_565 ?
F3' B2 F3 113.5(13) 2_665 3_565 ?
F3' B2 F3 139.1(13) . 3_565 ?
F3' B2 F3 52.4(8) 3_565 3_565 ?
F4 B2 F3 114.6(5) . 3_565 ?
F3 B2 F3 103.9(6) 2_665 3_565 ?
F3 B2 F3 103.9(6) . 3_565 ?

loop_
_geom_bond_atom_site_label_1
_geom_bond_atom_site_label_2
_geom_bond_distance
_geom_bond_site_symmetry_2
_geom_bond_publ_flag
Mn1 N2 2.216(4) . ?
Mn1 N2 2.216(4) 2_765 ?
Mn1 N2 2.216(4) 3_675 ?
Mn1 N1 2.263(4) 3_675 ?
Mn1 N1 2.263(4) 2_765 ?
Mn1 N1 2.263(4) . ?
N1 C5 1.328(6) . ?
N1 C1 1.342(6) . ?
N2 C6 1.278(6) . ?
N2 C8 1.436(5) . ?
C1 C2 1.372(7) . ?
C2 C3 1.361(8) . ?
C3 C4 1.388(8) . ?
C4 C5 1.376(7) . ?
C5 C6 1.506(6) . ?
C6 C7 1.490(7) . ?
C8 C9 1.362(7) . ?
C8 C13 1.368(7) . ?
C9 C10 1.390(8) . ?
C10 C11 1.381(10) . ?
C11 C12 1.335(8) . ?
C11 C14 1.514(6) . ?
C12 C13 1.377(7) . ?
C14 C11 1.514(6) 6_765 ?
B1 F2' 1.307(9) . ?
B1 F2 1.322(9) . ?
B1 F1' 1.323(7) 3_665 ?
B1 F1' 1.323(7) 2_655 ?
B1 F1' 1.323(7) . ?
B1 F1 1.368(6) 3_665 ?
B1 F1 1.368(6) . ?
B1 F1 1.368(6) 2_655 ?
B2 F4' 1.291(9) . ?
B2 F3' 1.293(8) 2_665 ?
B2 F3' 1.293(8) . ?
B2 F3' 1.293(8) 3_565 ?
B2 F4 1.303(8) . ?
B2 F3 1.352(7) 2_665 ?
B2 F3 1.352(7) . ?
B2 F3 1.352(6) 3_565 ?
